data_4070932
loop_
_publ_author_name
'Martin, Eddy'
'Spendley, Claire'
'Mountford, Andrew J.'
'Coles, Simon J.'
'Horton, Peter N.'
'Hughes, David L.'
'Hursthouse, Michael B.'
'Lancaster, Simon J.'

_publ_section_title
;
 Synthesis, Structure, and Supramolecular Architecture of Benzonitrile and
 Pyridine Adducts of Bis(pentafluorophenyl)zinc: Pentafluorophenyl--Aryl
 Interactions versus Homoaromatic Pairing
;
_journal_issue 7
_journal_name_full Organometallics
_journal_page_first 1436
_journal_paper_doi 10.1021/om701127p
_journal_volume 27
_journal_year 2008
_chemical_formula_moiety 'C30 H16 F10 N4 Zn'
_chemical_formula_structural '[Zn(C6F5)2(NC5H4-NC4H4-4)2]'
_chemical_formula_sum 'C30 H16 F10 N4 Zn'
_chemical_formula_weight 687.84
_chemical_name_common 'Compound 6'
_chemical_name_systematic
;
 ?
;
_space_group_IT_number 122
_symmetry_cell_setting tetragonal
_symmetry_space_group_name_Hall 'I -4 2bw'
_symmetry_space_group_name_H-M 'I -4 2 d'
_atom_sites_solution_hydrogens geom
_atom_sites_solution_primary direct
_atom_sites_solution_secondary difmap
_cell_angle_alpha 90.00
_cell_angle_beta 90.00
_cell_angle_gamma 90.00
_cell_formula_units_Z 8
_cell_length_a 17.2349(3)
_cell_length_b 17.2349(3)
_cell_length_c 19.0106(5)
_cell_measurement_temperature 140(1)
_cell_volume 5646.9(2)
_computing_cell_refinement
;
 CrysAlis RED, Oxford Diffraction Ltd., Version 1.171.27p20 beta 
;
_computing_data_collection
;
 CrysAlis CCD, Oxford Diffraction Ltd., Version 1.171.27p20 beta 
;
_computing_data_reduction
;
 CrysAlis RED, Oxford Diffraction Ltd., Version 1.171.27p20 beta 
;
_computing_molecular_graphics 'ORTEP (Johnson, 1971)'
_computing_publication_material 'SHELXL-97 (Sheldrick, 1997b)'
_computing_structure_refinement 'SHELXL-97 (Sheldrick, 1997b)'
_computing_structure_solution 'SHELXS-97 (Sheldrick, 1997a)'
_diffrn_ambient_temperature 140(1)
_diffrn_detector_area_resol_mean 16.0050
_diffrn_measured_fraction_theta_full 0.996
_diffrn_measured_fraction_theta_max 0.996
_diffrn_measurement_device_type 'Oxford Diffraction Xcalibur 3/CCD'
_diffrn_measurement_method 'Thin slice \f and \w scans'
_diffrn_radiation_monochromator graphite
_diffrn_radiation_source 'Enhance (Mo) X-ray Source'
_diffrn_radiation_type MoK\a
_diffrn_radiation_wavelength 0.71073
_diffrn_reflns_av_R_equivalents 0.0708
_diffrn_reflns_av_sigmaI/netI 0.0403
_diffrn_reflns_limit_h_max 20
_diffrn_reflns_limit_h_min -20
_diffrn_reflns_limit_k_max 20
_diffrn_reflns_limit_k_min -20
_diffrn_reflns_limit_l_max 22
_diffrn_reflns_limit_l_min -22
_diffrn_reflns_number 30371
_diffrn_reflns_theta_full 25.00
_diffrn_reflns_theta_max 25.00
_diffrn_reflns_theta_min 3.19
_exptl_absorpt_coefficient_mu 0.965
_exptl_absorpt_correction_T_max 1.25
_exptl_absorpt_correction_T_min 0.87
_exptl_absorpt_correction_type multi-scan
_exptl_absorpt_process_details 'SADABS V2.10 (Sheldrick, G.M., 2003)'
_exptl_crystal_colour colourless
_exptl_crystal_density_diffrn 1.618
_exptl_crystal_density_method 'not measured'
_exptl_crystal_description 'irregular block'
_exptl_crystal_F_000 2752
_exptl_crystal_size_max 0.21
_exptl_crystal_size_mid 0.17
_exptl_crystal_size_min 0.15
_refine_diff_density_max 0.191
_refine_diff_density_min -0.265
_refine_diff_density_rms 0.042
_refine_ls_abs_structure_details 'Flack H D (1983), Acta Cryst. A39, 876-881'
_refine_ls_abs_structure_Flack -0.010(12)
_refine_ls_extinction_method none
_refine_ls_goodness_of_fit_ref 1.058
_refine_ls_hydrogen_treatment constr
_refine_ls_matrix_type full
_refine_ls_number_parameters 204
_refine_ls_number_reflns 2491
_refine_ls_number_restraints 0
_refine_ls_restrained_S_all 1.058
_refine_ls_R_factor_all 0.0428
_refine_ls_R_factor_gt 0.0292
_refine_ls_shift/su_max 0.000
_refine_ls_shift/su_mean 0.000
_refine_ls_structure_factor_coef Fsqd
_refine_ls_weighting_details 'calc w=1/[\s^2^(Fo^2^)+(0.0201P)^2^+0.0000P] where P=(Fo^2^+2Fc^2^)/3'
_refine_ls_weighting_scheme calc
_refine_ls_wR_factor_gt 0.0444
_refine_ls_wR_factor_ref 0.0496
_reflns_number_gt 2103
_reflns_number_total 2491
_reflns_threshold_expression >2sigma(I)
_cod_data_source_file om701127p-file002.cif
_cod_data_source_block 6
_cod_depositor_comments
;
The following automatic conversions were performed:

'_symmetry_cell_setting' value 'Tetragonal' changed to 'tetragonal'
according to /home/saulius/struct/CIF-dictionaries/cif_core.dic
dictionary named 'cif_core.dic' version 2.4.1 from 2010-06-29.

Automatic conversion script
Id: cif_fix_values 1715 2011-07-08 13:25:40Z adriana 
;
_cod_original_sg_symbol_H-M I-42d
_cod_database_code 4070932

loop_
_symmetry_equiv_pos_as_xyz
'x, y, z'
'-x, -y, z'
'y, -x, -z'
'-y, x, -z'
'-x+1/2, y, -z+3/4'
'x+1/2, -y, -z+3/4'
'-y+1/2, -x, z+3/4'
'y+1/2, x, z+3/4'
'x+1/2, y+1/2, z+1/2'
'-x+1/2, -y+1/2, z+1/2'
'y+1/2, -x+1/2, -z+1/2'
'-y+1/2, x+1/2, -z+1/2'
'-x+1, y+1/2, -z+5/4'
'x+1, -y+1/2, -z+5/4'
'-y+1, -x+1/2, z+5/4'
'y+1, x+1/2, z+5/4'

loop_
_atom_site_label
_atom_site_type_symbol
_atom_site_fract_x
_atom_site_fract_y
_atom_site_fract_z
_atom_site_U_iso_or_equiv
_atom_site_adp_type
_atom_site_occupancy
_atom_site_symmetry_multiplicity
_atom_site_calc_flag
_atom_site_refinement_flags
Zn Zn 0.0000 0.0000 0.31574(2) 0.02457(11) Uani 1 2 d S
C11 C -0.09517(17) 0.03096(15) 0.37086(14) 0.0251(7) Uani 1 1 d .
C12 C -0.13336(15) -0.02311(15) 0.41039(15) 0.0267(7) Uani 1 1 d .
F12 F -0.11318(10) -0.09969(10) 0.40470(10) 0.0431(5) Uani 1 1 d .
C13 C -0.19209(15) -0.0070(2) 0.45784(13) 0.0324(7) Uani 1 1 d .
F13 F -0.22711(10) -0.06326(10) 0.49482(11) 0.0527(5) Uani 1 1 d .
C14 C -0.21426(16) 0.0685(2) 0.46623(15) 0.0300(7) Uani 1 1 d .
F14 F -0.27163(9) 0.08703(11) 0.51151(9) 0.0500(5) Uani 1 1 d .
C15 C -0.17862(15) 0.12566(17) 0.42793(16) 0.0290(7) Uani 1 1 d .
F15 F -0.20187(9) 0.20022(9) 0.43580(10) 0.0463(5) Uani 1 1 d .
C16 C -0.12016(15) 0.10545(17) 0.38144(16) 0.0239(7) Uani 1 1 d .
F16 F -0.08822(9) 0.16546(8) 0.34506(9) 0.0395(4) Uani 1 1 d .
N31 N -0.02529(12) -0.08042(13) 0.23603(12) 0.0278(6) Uani 1 1 d .
C36 C -0.09832(16) -0.09703(16) 0.21984(16) 0.0298(7) Uani 1 1 d .
H36 H -0.1365 -0.0864 0.2530 0.036 Uiso 1 1 calc R
C35 C -0.12070(16) -0.12911(17) 0.15681(15) 0.0320(7) Uani 1 1 d .
H35 H -0.1728 -0.1392 0.1478 0.038 Uiso 1 1 calc R
C34 C -0.06462(16) -0.14625(15) 0.10683(15) 0.0255(7) Uani 1 1 d .
C33 C 0.01266(17) -0.13184(16) 0.12417(15) 0.0320(7) Uani 1 1 d .
H33 H 0.0524 -0.1442 0.0930 0.038 Uiso 1 1 calc R
C32 C 0.02873(15) -0.09910(16) 0.18821(17) 0.0337(7) Uani 1 1 d .
H32 H 0.0804 -0.0892 0.1992 0.040 Uiso 1 1 calc R
N341 N -0.08511(13) -0.17699(12) 0.04095(12) 0.0289(6) Uani 1 1 d .
C342 C -0.03415(18) -0.20228(17) -0.01028(17) 0.0415(8) Uani 1 1 d .
H342 H 0.0197 -0.2012 -0.0073 0.050 Uiso 1 1 calc R
C343 C -0.0762(2) -0.22897(18) -0.06590(18) 0.0471(9) Uani 1 1 d .
H343 H -0.0563 -0.2494 -0.1074 0.057 Uiso 1 1 calc R
C344 C -0.1544(2) -0.22002(18) -0.04914(18) 0.0441(9) Uani 1 1 d .
H344 H -0.1960 -0.2333 -0.0779 0.053 Uiso 1 1 calc R
C345 C -0.15986(17) -0.18871(16) 0.01615(17) 0.0355(8) Uani 1 1 d .
H345 H -0.2055 -0.1772 0.0400 0.043 Uiso 1 1 calc R

loop_
_atom_site_aniso_label
_atom_site_aniso_U_11
_atom_site_aniso_U_22
_atom_site_aniso_U_33
_atom_site_aniso_U_23
_atom_site_aniso_U_13
_atom_site_aniso_U_12
Zn 0.0241(2) 0.0302(2) 0.0194(2) 0.000 0.000 0.0016(3)
C11 0.0236(15) 0.0320(16) 0.0197(16) 0.0012(13) -0.0031(13) 0.0004(13)
C12 0.0250(15) 0.0265(18) 0.0287(17) 0.0021(12) -0.0046(13) 0.0017(13)
F12 0.0499(12) 0.0312(10) 0.0482(13) 0.0110(9) 0.0048(10) 0.0044(9)
C13 0.0242(14) 0.051(2) 0.0225(15) 0.0111(18) -0.0005(11) 0.0006(18)
F13 0.0373(10) 0.0702(13) 0.0506(13) 0.0328(12) 0.0116(11) -0.0052(9)
C14 0.0178(15) 0.056(2) 0.0163(16) -0.0025(16) 0.0016(13) 0.0086(16)
F14 0.0323(9) 0.0899(14) 0.0279(11) -0.0044(11) 0.0075(8) 0.0146(9)
C15 0.0245(15) 0.0337(17) 0.0288(18) -0.0068(15) -0.0077(14) 0.0083(14)
F15 0.0394(10) 0.0404(11) 0.0592(13) -0.0157(10) -0.0022(10) 0.0135(8)
C16 0.0194(16) 0.0290(17) 0.0233(17) -0.0005(13) -0.0027(13) -0.0044(14)
F16 0.0396(10) 0.0319(9) 0.0470(12) 0.0066(8) 0.0077(9) -0.0017(8)
N31 0.0253(13) 0.0341(13) 0.0241(15) -0.0028(11) -0.0012(11) 0.0013(10)
C36 0.0226(16) 0.0388(18) 0.0280(17) -0.0037(15) 0.0021(14) -0.0013(13)
C35 0.0209(15) 0.0454(19) 0.0295(17) -0.0014(16) -0.0005(14) -0.0096(14)
C34 0.0275(16) 0.0247(16) 0.0243(17) -0.0007(13) -0.0010(14) -0.0004(13)
C33 0.025(2) 0.0422(17) 0.0288(16) -0.0101(13) 0.0001(14) -0.0040(15)
C32 0.0213(14) 0.0454(18) 0.0346(18) -0.0089(17) -0.0021(15) -0.0014(13)
N341 0.0305(14) 0.0308(14) 0.0254(14) -0.0039(11) -0.0028(11) -0.0029(12)
C342 0.0375(16) 0.054(2) 0.033(2) -0.0120(18) 0.0028(16) 0.0011(15)
C343 0.067(2) 0.051(2) 0.0241(19) -0.0071(18) -0.0065(19) 0.0008(19)
C344 0.054(2) 0.039(2) 0.039(2) -0.0041(17) -0.0189(18) -0.0069(17)
C345 0.0362(17) 0.0323(17) 0.038(2) 0.0003(14) -0.0117(14) -0.0052(14)

loop_
_atom_type_symbol
_atom_type_description
_atom_type_scat_dispersion_real
_atom_type_scat_dispersion_imag
_atom_type_scat_source
C C 0.0033 0.0016 'International Tables Vol C Tables 4.2.6.8 and 6.1.1.4'
H H 0.0000 0.0000 'International Tables Vol C Tables 4.2.6.8 and 6.1.1.4'
N N 0.0061 0.0033 'International Tables Vol C Tables 4.2.6.8 and 6.1.1.4'
F F 0.0171 0.0103 'International Tables Vol C Tables 4.2.6.8 and 6.1.1.4'
Zn Zn 0.2839 1.4301 'International Tables Vol C Tables 4.2.6.8 and 6.1.1.4'

loop_
_geom_angle_atom_site_label_1
_geom_angle_atom_site_label_2
_geom_angle_atom_site_label_3
_geom_angle
_geom_angle_site_symmetry_1
_geom_angle_site_symmetry_3
C11 Zn C11 117.45(15) 2 .
C11 Zn N31 111.65(10) 2 .
C11 Zn N31 112.37(10) . .
C11 Zn N31 112.37(10) 2 2
C11 Zn N31 111.65(10) . 2
N31 Zn N31 87.59(13) . 2
C12 C11 C16 114.0(2) . .
C12 C11 Zn 119.78(19) . .
C16 C11 Zn 125.4(2) . .
C11 C12 F12 119.5(2) . .
C11 C12 C13 125.0(3) . .
F12 C12 C13 115.5(3) . .
F13 C13 C14 120.1(2) . .
F13 C13 C12 121.7(3) . .
C14 C13 C12 118.1(3) . .
F14 C14 C13 120.3(3) . .
F14 C14 C15 119.9(3) . .
C13 C14 C15 119.8(3) . .
F15 C15 C14 119.4(3) . .
F15 C15 C16 121.6(3) . .
C14 C15 C16 119.0(3) . .
F16 C16 C11 120.7(3) . .
F16 C16 C15 115.3(3) . .
C11 C16 C15 124.0(3) . .
C36 N31 C32 116.7(2) . .
C36 N31 Zn 120.45(19) . .
C32 N31 Zn 120.26(17) . .
N31 C36 C35 123.7(3) . .
N31 C36 H36 118.1 . .
C35 C36 H36 118.1 . .
C36 C35 C34 119.2(3) . .
C36 C35 H35 120.4 . .
C34 C35 H35 120.4 . .
C35 C34 C33 117.8(3) . .
C35 C34 N341 121.1(3) . .
C33 C34 N341 121.2(3) . .
C32 C33 C34 118.5(3) . .
C32 C33 H33 120.8 . .
C34 C33 H33 120.8 . .
N31 C32 C33 124.1(2) . .
N31 C32 H32 117.9 . .
C33 C32 H32 117.9 . .
C342 N341 C345 107.7(2) . .
C342 N341 C34 126.0(2) . .
C345 N341 C34 126.3(2) . .
C343 C342 N341 108.4(3) . .
C343 C342 H342 125.8 . .
N341 C342 H342 125.8 . .
C342 C343 C344 107.4(3) . .
C342 C343 H343 126.3 . .
C344 C343 H343 126.3 . .
C345 C344 C343 108.7(3) . .
C345 C344 H344 125.7 . .
C343 C344 H344 125.7 . .
C344 C345 N341 107.7(3) . .
C344 C345 H345 126.1 . .
N341 C345 H345 126.1 . .

loop_
_geom_bond_atom_site_label_1
_geom_bond_atom_site_label_2
_geom_bond_distance
_geom_bond_site_symmetry_2
Zn C11 2.018(3) 2
Zn C11 2.018(3) .
Zn N31 2.099(2) .
Zn N31 2.099(2) 2
C11 C12 1.366(3) .
C11 C16 1.369(4) .
C12 F12 1.369(3) .
C12 C13 1.384(4) .
C13 F13 1.341(3) .
C13 C14 1.366(4) .
C14 F14 1.349(3) .
C14 C15 1.370(4) .
C15 F15 1.354(3) .
C15 C16 1.385(4) .
C16 F16 1.361(3) .
N31 C36 1.327(3) .
N31 C32 1.340(3) .
C36 C35 1.375(4) .
C36 H36 0.9300 .
C35 C34 1.387(4) .
C35 H35 0.9300 .
C34 C33 1.394(4) .
C34 N341 1.405(3) .
C33 C32 1.370(4) .
C33 H33 0.9300 .
C32 H32 0.9300 .
N341 C342 1.382(3) .
N341 C345 1.387(3) .
C342 C343 1.361(4) .
C342 H342 0.9300 .
C343 C344 1.394(5) .
C343 H343 0.9300 .
C344 C345 1.357(4) .
C344 H344 0.9300 .
C345 H345 0.9300 .

loop_
_geom_torsion_atom_site_label_1
_geom_torsion_atom_site_label_2
_geom_torsion_atom_site_label_3
_geom_torsion_atom_site_label_4
_geom_torsion
_geom_torsion_site_symmetry_1
C11 Zn C11 C12 -66.8(2) 2
N31 Zn C11 C12 64.8(2) .
N31 Zn C11 C12 161.3(2) 2
C11 Zn C11 C16 102.8(3) 2
N31 Zn C11 C16 -125.7(2) .
N31 Zn C11 C16 -29.1(3) 2
C16 C11 C12 F12 -179.6(2) .
Zn C11 C12 F12 -8.9(4) .
C16 C11 C12 C13 -0.3(4) .
Zn C11 C12 C13 170.4(2) .
C11 C12 C13 F13 179.9(3) .
F12 C12 C13 F13 -0.8(4) .
C11 C12 C13 C14 0.1(4) .
F12 C12 C13 C14 179.4(2) .
F13 C13 C14 F14 -0.2(4) .
C12 C13 C14 F14 179.5(2) .
F13 C13 C14 C15 -179.5(3) .
C12 C13 C14 C15 0.2(4) .
F14 C14 C15 F15 -0.4(4) .
C13 C14 C15 F15 179.0(2) .
F14 C14 C15 C16 -179.6(2) .
C13 C14 C15 C16 -0.3(4) .
C12 C11 C16 F16 -179.1(3) .
Zn C11 C16 F16 10.7(4) .
C12 C11 C16 C15 0.2(4) .
Zn C11 C16 C15 -169.9(2) .
F15 C15 C16 F16 0.2(4) .
C14 C15 C16 F16 179.5(2) .
F15 C15 C16 C11 -179.2(3) .
C14 C15 C16 C11 0.1(4) .
C11 Zn N31 C36 143.9(2) 2
C11 Zn N31 C36 9.5(3) .
N31 Zn N31 C36 -103.0(2) 2
C11 Zn N31 C32 -54.9(2) 2
C11 Zn N31 C32 170.7(2) .
N31 Zn N31 C32 58.3(2) 2
C32 N31 C36 C35 -2.4(4) .
Zn N31 C36 C35 159.5(2) .
N31 C36 C35 C34 0.7(5) .
C36 C35 C34 C33 1.8(4) .
C36 C35 C34 N341 -178.2(3) .
C35 C34 C33 C32 -2.3(4) .
N341 C34 C33 C32 177.6(3) .
C36 N31 C32 C33 1.8(5) .
Zn N31 C32 C33 -160.1(2) .
C34 C33 C32 N31 0.6(5) .
C35 C34 N341 C342 -174.1(3) .
C33 C34 N341 C342 5.9(4) .
C35 C34 N341 C345 4.6(4) .
C33 C34 N341 C345 -175.3(3) .
C345 N341 C342 C343 0.2(3) .
C34 N341 C342 C343 179.1(3) .
N341 C342 C343 C344 0.1(4) .
C342 C343 C344 C345 -0.4(4) .
C343 C344 C345 N341 0.5(4) .
C342 N341 C345 C344 -0.4(3) .
C34 N341 C345 C344 -179.4(3) .
